data_7200035
loop_
_publ_author_name
'Kendrick, John'
'Gourlay, Matthew D.'
'Neumann, Marcus A.'
'Leusen, Frank J. J.'

_publ_section_title
;
 Predicting spontaneous racemate resolution using recent developments in
 crystal structure prediction
;
_journal_issue 11
_journal_name_full CrystEngComm
_journal_page_first 2391
_journal_page_last 2399
_journal_paper_doi 10.1039/b909038j
_journal_volume 11
_journal_year 2009
_space_group_IT_number 61
_symmetry_cell_setting orthorhombic
_symmetry_Int_Tables_number 61
_symmetry_space_group_name_Hall '-P 2ac 2ab'
_symmetry_space_group_name_H-M 'P b c a'
_cell_angle_alpha 90.000000
_cell_angle_beta 90.000000
_cell_angle_gamma 90.000000
_cell_length_a 15.907027
_cell_length_b 11.128759
_cell_length_c 13.606661
_cell_volume 2408.726
_cod_data_source_file 24HTP_racemic.cif
_cod_data_source_block 24HTP_R_3
_cod_struct_determination_method theoretical
_cod_database_code 7200035

loop_
_symmetry_equiv_pos_site_id
_symmetry_equiv_pos_as_xyz
1 x,y,z
2 -x+1/2,-y,z+1/2
3 -x,y+1/2,-z+1/2
4 x+1/2,-y+1/2,-z
5 -x,-y,-z
6 x+1/2,y,-z+1/2
7 x,-y+1/2,z+1/2
8 -x+1/2,y+1/2,z

loop_
_atom_site_label
_atom_site_type_symbol
_atom_site_fract_x
_atom_site_fract_y
_atom_site_fract_z
C1 C 0.718616 0.180401 0.390921
C2 C 0.763685 0.128148 0.480837
C3 C 0.845274 0.074280 0.438825
N4 N 0.813181 0.029855 0.342786
C5 C 0.734303 0.089039 0.307875
O6 O 0.848104 -0.058273 0.296885
C7 C 0.749653 0.148275 0.208006
C8 C 0.664716 -0.006043 0.300636
C9 C 0.912673 0.170701 0.421235
C10 C 0.954432 0.183344 0.331279
H11 H 0.939442 0.123535 0.270426
C12 C 1.015449 0.271728 0.317043
H13 H 1.045843 0.281995 0.245748
C14 C 1.036713 0.349685 0.394110
O15 O 1.094579 0.439022 0.384736
C16 C 0.996326 0.336714 0.485076
H17 H 1.011644 0.398061 0.544648
C18 C 0.935242 0.248741 0.497719
H19 H 0.904695 0.241535 0.569190
C20 C 0.880631 -0.030090 0.498759
H21 H 0.651384 0.194219 0.403814
H22 H 0.745671 0.267579 0.370805
H23 H 0.775726 0.195926 0.537345
H24 H 0.725696 0.056953 0.514538
H25 H 0.767203 0.081290 0.152586
H26 H 0.692121 0.193566 0.183559
H27 H 0.799982 0.215252 0.213403
H28 H 0.683791 -0.078359 0.250657
H29 H 0.650175 -0.045510 0.372525
H30 H 0.607316 0.035324 0.271496
H31 H 1.119214 0.439709 0.316931
H32 H 0.933717 -0.072063 0.460882
H33 H 0.902787 0.002951 0.570058
H34 H 0.832340 -0.098560 0.511452
